data_7211869
loop_
_publ_author_name
'Wang, Zhuo'
'Xing, Yong-Heng'
'Wang, Chun-Guang'
'Sun, Li-Xian'
'Zhang, Jian'
'Ge, Mao-Fa'
'Niu, Shu-Yun'

_publ_section_title
;
 Synthesis, structure and luminescent properties of coordination polymers
 with 1,2-benzenedicarboxylic acid and a series of flexible dicarboxylate
 ligands
;
_journal_issue 3
_journal_name_full CrystEngComm
_journal_page_first 762
_journal_paper_doi 10.1039/b916127a
_journal_volume 12
_journal_year 2010
_chemical_formula_sum 'C9 H9 O8.5 Tb'
_chemical_formula_weight 412.09
_chemical_name_systematic
;
?
;
_space_group_IT_number 15
_symmetry_cell_setting monoclinic
_symmetry_space_group_name_Hall '-C 2yc'
_symmetry_space_group_name_H-M 'C 1 2/c 1'
_atom_sites_solution_hydrogens geom
_atom_sites_solution_primary direct
_atom_sites_solution_secondary difmap
_audit_creation_method SHELXL-97
_cell_angle_alpha 90.00
_cell_angle_beta 110.8680(10)
_cell_angle_gamma 90.00
_cell_formula_units_Z 8
_cell_length_a 19.5036(18)
_cell_length_b 5.9798(5)
_cell_length_c 20.4223(18)
_cell_measurement_reflns_used 1953
_cell_measurement_temperature 293(2)
_cell_measurement_theta_max 25.00
_cell_measurement_theta_min 2.13
_cell_volume 2225.6(3)
_computing_cell_refinement 'Bruker SMART'
_computing_data_collection 'Bruker SMART'
_computing_data_reduction 'Bruker SAINT'
_computing_molecular_graphics 'Bruker SHELXTL'
_computing_publication_material 'Bruker SHELXTL'
_computing_structure_refinement 'SHELXL-97 (Sheldrick, 1997)'
_computing_structure_solution 'SHELXS-97 (Sheldrick, 1990)'
_diffrn_ambient_temperature 293(2)
_diffrn_measured_fraction_theta_full 0.997
_diffrn_measured_fraction_theta_max 0.997
_diffrn_measurement_device_type 'Bruker SMART APEX'
_diffrn_measurement_method 'phi and omega scans'
_diffrn_radiation_monochromator graphite
_diffrn_radiation_source 'fine-focus sealed tube'
_diffrn_radiation_type MoK\a
_diffrn_radiation_wavelength 0.71073
_diffrn_reflns_av_R_equivalents 0.0288
_diffrn_reflns_av_sigmaI/netI 0.0337
_diffrn_reflns_limit_h_max 20
_diffrn_reflns_limit_h_min -23
_diffrn_reflns_limit_k_max 7
_diffrn_reflns_limit_k_min -7
_diffrn_reflns_limit_l_max 23
_diffrn_reflns_limit_l_min -24
_diffrn_reflns_number 5257
_diffrn_reflns_theta_full 25.00
_diffrn_reflns_theta_max 25.00
_diffrn_reflns_theta_min 2.13
_diffrn_standards_decay_% 0
_diffrn_standards_interval_count 0
_diffrn_standards_interval_time 0
_diffrn_standards_number 0
_exptl_absorpt_coefficient_mu 6.393
_exptl_absorpt_correction_T_max 0.7662
_exptl_absorpt_correction_T_min 0.3198
_exptl_absorpt_correction_type multi-scan
_exptl_absorpt_process_details 'SADABS (Sheldrick, 1996)'
_exptl_crystal_colour colorless
_exptl_crystal_density_diffrn 2.460
_exptl_crystal_density_method 'not measured'
_exptl_crystal_description block
_exptl_crystal_F_000 5257
_exptl_crystal_size_max 0.23
_exptl_crystal_size_mid 0.06
_exptl_crystal_size_min 0.04
_refine_diff_density_max 0.731
_refine_diff_density_min -0.789
_refine_diff_density_rms 0.139
_refine_ls_extinction_method none
_refine_ls_goodness_of_fit_ref 1.041
_refine_ls_hydrogen_treatment mixed
_refine_ls_matrix_type full
_refine_ls_number_parameters 152
_refine_ls_number_reflns 1953
_refine_ls_number_restraints 0
_refine_ls_restrained_S_all 1.041
_refine_ls_R_factor_all 0.0261
_refine_ls_R_factor_gt 0.0227
_refine_ls_shift/su_max 0.000
_refine_ls_shift/su_mean 0.000
_refine_ls_structure_factor_coef Fsqd
_refine_ls_weighting_details 'calc w=1/[\s^2^(Fo^2^)+(0.0252P)^2^+2.4463P] where P=(Fo^2^+2Fc^2^)/3'
_refine_ls_weighting_scheme calc
_refine_ls_wR_factor_gt 0.0513
_refine_ls_wR_factor_ref 0.0530
_reflns_number_gt 1762
_reflns_number_total 1953
_reflns_threshold_expression >2sigma(I)
_cod_data_source_file b916127a.txt
_cod_data_source_block hkl-71
_cod_depositor_comments
;
The following automatic conversions were performed:

'_symmetry_cell_setting' value 'Monoclinic' changed to 'monoclinic'
according to /home/saulius/struct/CIF-dictionaries/cif_core.dic
dictionary named 'cif_core.dic' version 2.4.2 from 2011-04-26.

Automatic conversion script
Id: cif_fix_values 1891 2012-01-12 08:04:46Z andrius 
;
_cod_original_sg_symbol_H-M C2/c
_cod_original_formula_sum 'C9 H9 O8.50 Tb'
_cod_database_code 7211869

loop_
_symmetry_equiv_pos_as_xyz
'x, y, z'
'-x, y, -z+1/2'
'x+1/2, y+1/2, z'
'-x+1/2, y+1/2, -z+1/2'
'-x, -y, -z'
'x, -y, z-1/2'
'-x+1/2, -y+1/2, -z'
'x+1/2, -y+1/2, z-1/2'

loop_
_atom_site_label
_atom_site_type_symbol
_atom_site_fract_x
_atom_site_fract_y
_atom_site_fract_z
_atom_site_U_iso_or_equiv
_atom_site_adp_type
_atom_site_occupancy
_atom_site_symmetry_multiplicity
_atom_site_calc_flag
_atom_site_refinement_flags
H3WA H 0.535(3) 0.775(11) 0.271(3) 0.06(2) Uiso 1 1 d .
Tb1 Tb 0.362790(10) 0.82901(3) 0.031933(10) 0.01183(9) Uani 1 1 d .
C1 C 0.2466(2) 0.5234(7) 0.0996(2) 0.0133(9) Uani 1 1 d .
C2 C 0.2972(2) 0.4668(7) 0.1721(2) 0.0149(9) Uani 1 1 d .
C3 C 0.2973(3) 0.6175(8) 0.2245(2) 0.0222(11) Uani 1 1 d .
H3A H 0.2679 0.7437 0.2128 0.033 Uiso 1 1 d R
C4 C 0.3397(3) 0.5761(9) 0.2937(2) 0.0247(11) Uani 1 1 d .
H4A H 0.3393 0.6771 0.3281 0.037 Uiso 1 1 d R
C5 C 0.3830(3) 0.3863(9) 0.3114(2) 0.0255(12) Uani 1 1 d .
H5A H 0.4108 0.3582 0.3581 0.038 Uiso 1 1 d R
C6 C 0.3843(3) 0.2397(8) 0.2602(2) 0.0213(10) Uani 1 1 d .
H6A H 0.4137 0.1139 0.2724 0.032 Uiso 1 1 d R
C7 C 0.3422(2) 0.2766(8) 0.1894(2) 0.0162(10) Uani 1 1 d .
C8 C 0.3475(2) 0.1203(7) 0.1351(2) 0.0141(9) Uiso 1 1 d .
C9 C 0.4989(2) 1.1114(7) 0.0181(2) 0.0146(10) Uani 1 1 d .
O1W O 0.44175(17) 0.5580(6) 0.10772(16) 0.0281(8) Uani 1 1 d .
H13B H 0.4549 0.4589 0.0991 0.042 Uiso 1 1 d R
H13A H 0.4566 0.6097 0.1492 0.042 Uiso 1 1 d R
O1 O 0.26883(16) 0.6478(5) 0.06050(15) 0.0176(7) Uani 1 1 d .
O2W O 0.33576(16) 0.4989(5) -0.03625(16) 0.0232(7) Uani 1 1 d .
H11B H 0.3554 0.4334 -0.0385 0.035 Uiso 1 1 d R
H11A H 0.2904 0.4648 -0.0464 0.035 Uiso 1 1 d R
O2 O 0.18026(16) 0.4648(5) 0.07896(15) 0.0190(7) Uani 1 1 d .
O3W O 0.5000 0.6940(10) 0.2500 0.0354(14) Uani 1 2 d S
O3 O 0.39354(17) -0.0391(5) 0.15222(16) 0.0215(7) Uiso 1 1 d .
O4 O 0.30659(16) 0.1453(5) 0.07134(15) 0.0156(7) Uiso 1 1 d .
O5 O 0.45064(17) 1.1322(5) 0.04566(16) 0.0203(7) Uani 1 1 d .
O6 O 0.54462(17) 1.2549(6) 0.01740(16) 0.0193(7) Uiso 1 1 d .

loop_
_atom_site_aniso_label
_atom_site_aniso_U_11
_atom_site_aniso_U_22
_atom_site_aniso_U_33
_atom_site_aniso_U_23
_atom_site_aniso_U_13
_atom_site_aniso_U_12
Tb1 0.01105(13) 0.01216(14) 0.01243(13) -0.00033(8) 0.00434(9) -0.00035(8)
C1 0.015(2) 0.011(2) 0.015(2) 0.0008(18) 0.0082(19) 0.0031(18)
C2 0.017(2) 0.017(3) 0.012(2) 0.0025(18) 0.0071(19) -0.0030(18)
C3 0.023(3) 0.020(3) 0.023(3) -0.003(2) 0.007(2) 0.000(2)
C4 0.028(3) 0.029(3) 0.018(3) -0.007(2) 0.009(2) -0.002(2)
C5 0.023(3) 0.041(3) 0.010(2) 0.001(2) 0.002(2) 0.005(2)
C6 0.024(3) 0.020(3) 0.019(2) 0.004(2) 0.005(2) 0.005(2)
C7 0.015(2) 0.016(3) 0.015(2) 0.0023(18) 0.0032(19) -0.0021(18)
C9 0.009(2) 0.020(3) 0.013(2) 0.0002(19) 0.0014(19) 0.0003(18)
O1W 0.033(2) 0.025(2) 0.0217(18) -0.0046(15) 0.0048(16) 0.0117(15)
O1 0.0195(17) 0.0186(18) 0.0160(16) 0.0051(13) 0.0081(14) -0.0023(13)
O2W 0.0171(17) 0.0197(18) 0.0339(19) -0.0060(15) 0.0104(15) -0.0011(14)
O2 0.0150(17) 0.0235(19) 0.0179(16) 0.0026(14) 0.0050(14) -0.0005(13)
O3W 0.031(3) 0.041(4) 0.025(3) 0.000 -0.002(3) 0.000
O5 0.0183(17) 0.0213(19) 0.0251(18) -0.0065(14) 0.0121(15) -0.0040(13)

loop_
_atom_type_symbol
_atom_type_description
_atom_type_scat_dispersion_real
_atom_type_scat_dispersion_imag
_atom_type_scat_source
C C 0.0033 0.0016 'International Tables Vol C Tables 4.2.6.8 and 6.1.1.4'
H H 0.0000 0.0000 'International Tables Vol C Tables 4.2.6.8 and 6.1.1.4'
O O 0.0106 0.0060 'International Tables Vol C Tables 4.2.6.8 and 6.1.1.4'
Tb Tb -0.1723 4.1537 'International Tables Vol C Tables 4.2.6.8 and 6.1.1.4'

loop_
_geom_angle_atom_site_label_1
_geom_angle_atom_site_label_2
_geom_angle_atom_site_label_3
_geom_angle
_geom_angle_site_symmetry_1
_geom_angle_site_symmetry_3
O2W Tb1 O1 74.57(10) . .
O2W Tb1 O1W 76.82(11) . .
O1 Tb1 O1W 84.67(11) . .
O2W Tb1 O6 67.89(10) . 5_675
O1 Tb1 O6 139.97(11) . 5_675
O1W Tb1 O6 73.95(11) . 5_675
O2W Tb1 O5 133.45(10) . .
O1 Tb1 O5 151.95(10) . .
O1W Tb1 O5 99.52(11) . .
O6 Tb1 O5 66.63(10) 5_675 .
O2W Tb1 O3 141.74(11) . 1_565
O1 Tb1 O3 80.49(10) . 1_565
O1W Tb1 O3 72.34(11) . 1_565
O6 Tb1 O3 122.33(10) 5_675 1_565
O5 Tb1 O3 74.56(10) . 1_565
O2W Tb1 O2 86.83(10) . 7_565
O1 Tb1 O2 114.62(10) . 7_565
O1W Tb1 O2 150.57(11) . 7_565
O6 Tb1 O2 77.27(10) 5_675 7_565
O5 Tb1 O2 74.20(10) . 7_565
O3 Tb1 O2 130.37(11) 1_565 7_565
O2W Tb1 O4 143.36(10) . 1_565
O1 Tb1 O4 78.32(10) . 1_565
O1W Tb1 O4 124.72(10) . 1_565
O6 Tb1 O4 141.55(10) 5_675 1_565
O5 Tb1 O4 76.58(10) . 1_565
O3 Tb1 O4 53.22(10) 1_565 1_565
O2 Tb1 O4 82.50(10) 7_565 1_565
O2W Tb1 O1 70.16(10) . 7_565
O1 Tb1 O1 63.41(11) . 7_565
O1W Tb1 O1 138.72(10) . 7_565
O6 Tb1 O1 113.66(10) 5_675 7_565
O5 Tb1 O1 121.09(10) . 7_565
O3 Tb1 O1 122.67(10) 1_565 7_565
O2 Tb1 O1 51.35(9) 7_565 7_565
O4 Tb1 O1 75.89(10) 1_565 7_565
O2W Tb1 C8 153.10(11) . 1_565
O1 Tb1 C8 78.63(11) . 1_565
O1W Tb1 C8 98.63(12) . 1_565
O6 Tb1 C8 137.03(11) 5_675 1_565
O5 Tb1 C8 73.33(11) . 1_565
O3 Tb1 C8 26.60(11) 1_565 1_565
O2 Tb1 C8 106.62(11) 7_565 1_565
O4 Tb1 C8 26.62(11) 1_565 1_565
O1 Tb1 C8 99.76(11) 7_565 1_565
O2W Tb1 C1 76.89(11) . 7_565
O1 Tb1 C1 89.38(11) . 7_565
O1W Tb1 C1 153.69(12) . 7_565
O6 Tb1 C1 95.11(11) 5_675 7_565
O5 Tb1 C1 97.73(12) . 7_565
O3 Tb1 C1 131.86(11) 1_565 7_565
O2 Tb1 C1 25.36(10) 7_565 7_565
O4 Tb1 C1 78.66(11) 1_565 7_565
O1 Tb1 C1 26.00(10) 7_565 7_565
C8 Tb1 C1 105.28(12) 1_565 7_565
O2 C1 O1 119.4(4) . .
O2 C1 C2 120.3(4) . .
O1 C1 C2 120.0(4) . .
O2 C1 Tb1 56.5(2) . 7_565
O1 C1 Tb1 63.0(2) . 7_565
C2 C1 Tb1 172.1(3) . 7_565
C3 C2 C7 119.9(4) . .
C3 C2 C1 115.6(4) . .
C7 C2 C1 124.5(4) . .
C4 C3 C2 120.2(5) . .
C4 C3 H3A 120.1 . .
C2 C3 H3A 119.7 . .
C3 C4 C5 120.1(4) . .
C3 C4 H4A 119.6 . .
C5 C4 H4A 120.3 . .
C6 C5 C4 120.0(4) . .
C6 C5 H5A 120.3 . .
C4 C5 H5A 119.7 . .
C5 C6 C7 121.5(5) . .
C5 C6 H6A 119.4 . .
C7 C6 H6A 119.1 . .
C6 C7 C2 118.2(4) . .
C6 C7 C8 120.1(4) . .
C2 C7 C8 121.8(4) . .
O4 C8 O3 119.7(4) . .
O4 C8 C7 120.5(4) . .
O3 C8 C7 119.9(4) . .
O4 C8 Tb1 60.3(2) . 1_545
O3 C8 Tb1 59.4(2) . 1_545
C7 C8 Tb1 177.9(3) . 1_545
O6 C9 O5 126.1(4) . .
O6 C9 C9 116.9(5) . 5_675
O5 C9 C9 116.9(5) . 5_675
Tb1 O1W H13B 128.9 . .
Tb1 O1W H13A 108.2 . .
H13B O1W H13A 122.6 . .
C1 O1 Tb1 152.2(3) . .
C1 O1 Tb1 91.0(2) . 7_565
Tb1 O1 Tb1 116.59(11) . 7_565
Tb1 O2W H11B 128.0 . .
Tb1 O2W H11A 109.6 . .
H11B O2W H11A 119.4 . .
C1 O2 Tb1 98.2(3) . 7_565
C8 O3 Tb1 94.0(3) . 1_545
C8 O4 Tb1 93.1(2) . 1_545
C9 O5 Tb1 118.7(3) . .
C9 O6 Tb1 120.5(3) . 5_675

loop_
_geom_bond_atom_site_label_1
_geom_bond_atom_site_label_2
_geom_bond_distance
_geom_bond_site_symmetry_2
Tb1 O2W 2.364(3) .
Tb1 O1 2.374(3) .
Tb1 O1W 2.386(3) .
Tb1 O6 2.413(3) 5_675
Tb1 O5 2.441(3) .
Tb1 O3 2.443(3) 1_565
Tb1 O2 2.449(3) 7_565
Tb1 O4 2.461(3) 1_565
Tb1 O1 2.592(3) 7_565
Tb1 C8 2.830(4) 1_565
Tb1 C1 2.909(4) 7_565
C1 O2 1.259(5) .
C1 O1 1.275(5) .
C1 C2 1.496(6) .
C1 Tb1 2.909(4) 7_565
C2 C3 1.399(6) .
C2 C7 1.402(6) .
C3 C4 1.382(6) .
C3 H3A 0.9252 .
C4 C5 1.383(7) .
C4 H4A 0.9285 .
C5 C6 1.372(7) .
C5 H5A 0.9292 .
C6 C7 1.402(6) .
C6 H6A 0.9248 .
C7 C8 1.482(6) .
C8 O4 1.270(5) .
C8 O3 1.270(5) .
C8 Tb1 2.830(4) 1_545
C9 O6 1.241(5) .
C9 O5 1.264(5) .
C9 C9 1.532(9) 5_675
O1W H13B 0.6923 .
O1W H13A 0.8506 .
O1 Tb1 2.592(3) 7_565
O2W H11B 0.5613 .
O2W H11A 0.8573 .
O2 Tb1 2.449(3) 7_565
O3W H3WA 0.82(6) .
O3 Tb1 2.443(3) 1_545
O4 Tb1 2.461(3) 1_545
O6 Tb1 2.413(3) 5_675
